data_7129156
loop_
_publ_author_name
'Hinz, Alexander'
'M\"uller, Maximilian P.'

_publ_section_title
;
 Attempted Reduction of a Carbazolyl-Diiodoalane
;
_journal_name_full 'Chemical Communications'
_journal_paper_doi 10.1039/D1CC05557G
_journal_year 2021
_chemical_formula_moiety 'C48 H64 Al I2 N, C6 H6'
_chemical_formula_sum 'C54 H70 Al I2 N'
_chemical_formula_weight 1013.89
_space_group_crystal_system triclinic
_space_group_IT_number 2
_space_group_name_Hall '-P 1'
_space_group_name_H-M_alt 'P -1'
_atom_sites_solution_hydrogens geom
_audit_creation_method SHELXL-2018/3
_audit_update_record
;
2021-09-07 deposited with the CCDC.	2021-10-26 downloaded from the CCDC.
;
_cell_angle_alpha 89.785(4)
_cell_angle_beta 87.830(5)
_cell_angle_gamma 63.479(4)
_cell_formula_units_Z 2
_cell_length_a 13.5538(7)
_cell_length_b 14.0871(7)
_cell_length_c 14.9705(9)
_cell_measurement_reflns_used 20966
_cell_measurement_temperature 200(2)
_cell_measurement_theta_max 29.68
_cell_measurement_theta_min 1.62
_cell_volume 2555.5(3)
_computing_cell_refinement
;
X-Area Recipe 1.33.0.0 (STOE, 2015)
;
_computing_data_collection
;
X-Area WinXpose 2.0.22.0 (STOE, 2016)
;
_computing_data_reduction
;
X-Area Integrate 1.73.0.0 (STOE, 2018)
X-Area LANA 1.72.3.0 (STOE, 2018)
;
_computing_publication_material
;
STOE & Cie GmbH, X-Area, software package for collecting single-crystal or
multi-domain crystal data on STOE area-detector diffractometers, for image 
processing, for the correction and scaling of reflection intensities and 
for outlier rejection, version 1.82, Darmstadt 2018
;
_diffrn_ambient_temperature 200(2)
_diffrn_detector 'image plate (34 cm diameter)'
_diffrn_detector_area_resol_mean 6.67
_diffrn_detector_type 'STOE Imaging Plate'
_diffrn_measured_fraction_theta_full 0.986
_diffrn_measured_fraction_theta_max 0.985
_diffrn_measurement_details ' 207 frames, detector distance = 100 mm'
_diffrn_measurement_device '2-circle diffractometer'
_diffrn_measurement_device_type 'STOE IPDS II'
_diffrn_measurement_method 'rotation method, \w scans'
_diffrn_radiation_collimation '0.5 mm diameter, monocapillary'
_diffrn_radiation_monochromator 'plane graphite'
_diffrn_radiation_polarisn_norm 0
_diffrn_radiation_probe x-ray
_diffrn_radiation_type MoK\a
_diffrn_radiation_wavelength 0.71073
_diffrn_reflns_av_unetI/netI 0.0112
_diffrn_reflns_Laue_measured_fraction_full 0.986
_diffrn_reflns_Laue_measured_fraction_max 0.985
_diffrn_reflns_limit_h_max 17
_diffrn_reflns_limit_h_min -17
_diffrn_reflns_limit_k_max 18
_diffrn_reflns_limit_k_min -18
_diffrn_reflns_limit_l_max 19
_diffrn_reflns_limit_l_min -19
_diffrn_reflns_number 34062
_diffrn_reflns_point_group_measured_fraction_full 0.986
_diffrn_reflns_point_group_measured_fraction_max 0.985
_diffrn_reflns_theta_full 25.242
_diffrn_reflns_theta_max 27.498
_diffrn_reflns_theta_min 1.616
_diffrn_source 'sealed X-ray tube, 12 x 0.4 mm long-fine focus'
_diffrn_source_current 40
_diffrn_source_power 2.000
_diffrn_source_voltage 50
_exptl_absorpt_coefficient_mu 1.281
_exptl_absorpt_correction_T_max 1.0000
_exptl_absorpt_correction_T_min 0.7977
_exptl_absorpt_correction_type multi-scan
_exptl_absorpt_process_details
;
STOE LANA, absorption correction by scaling of reflection intensities.
J. Koziskova, F. Hahn, J. Richter, J. Kozisek, "Comparison of different
absorption corrections on the model structure of tetrakis(\m~2~-acetato)-
diaqua-di-copper(II)", Acta Chimica Slovaca, vol. 9, no. 2, 2016, pp. 136 - 140.
;
_exptl_crystal_colour colourless
_exptl_crystal_density_diffrn 1.318
_exptl_crystal_description block
_exptl_crystal_F_000 1040
_exptl_crystal_size_max 0.400
_exptl_crystal_size_mid 0.250
_exptl_crystal_size_min 0.150
_refine_diff_density_max 1.761
_refine_diff_density_min -1.176
_refine_diff_density_rms 0.093
_refine_ls_extinction_method none
_refine_ls_goodness_of_fit_ref 1.026
_refine_ls_hydrogen_treatment constr
_refine_ls_matrix_type full
_refine_ls_number_parameters 644
_refine_ls_number_reflns 34062
_refine_ls_number_restraints 462
_refine_ls_restrained_S_all 1.026
_refine_ls_R_factor_all 0.0547
_refine_ls_R_factor_gt 0.0467
_refine_ls_shift/su_max 0.001
_refine_ls_shift/su_mean 0.000
_refine_ls_structure_factor_coef Fsqd
_refine_ls_weighting_details 'w=1/[\s^2^(Fo^2^)+(0.0779P)^2^+2.6889P] where P=(Fo^2^+2Fc^2^)/3'
_refine_ls_weighting_scheme calc
_refine_ls_wR_factor_gt 0.1242
_refine_ls_wR_factor_ref 0.1334
_reflns_Friedel_coverage 0.000
_reflns_number_gt 29494
_reflns_number_total 34062
_reflns_threshold_expression 'I > 2\s(I)'
_cod_data_source_file d1cc05557g2.cif
_cod_data_source_block RAlI2_C6H6
_cod_database_code 7129156
_shelx_shelxl_version_number 2018/3
_shelx_space_group_comment
;
The symmetry employed for this shelxl refinement is uniquely defined
by the following loop, which should always be used as a source of
symmetry information in preference to the above space-group names.
They are only intended as comments.
;
_shelx_estimated_absorpt_t_min 0.628
_shelx_estimated_absorpt_t_max 0.831

loop_
_space_group_symop_operation_xyz
'x, y, z'
'-x, -y, -z'

loop_
_atom_site_label
_atom_site_type_symbol
_atom_site_fract_x
_atom_site_fract_y
_atom_site_fract_z
_atom_site_U_iso_or_equiv
_atom_site_adp_type
_atom_site_occupancy
_atom_site_site_symmetry_order
_atom_site_calc_flag
_atom_site_refinement_flags_posn
_atom_site_refinement_flags_adp
_atom_site_refinement_flags_occupancy
_atom_site_disorder_assembly
_atom_site_disorder_group
I1 I 0.78909(2) 0.56107(2) 0.38668(2) 0.04732(10) Uani 1 1 d . . . . .
I2 I 0.67170(3) 0.89814(2) 0.39419(2) 0.04711(9) Uani 1 1 d . . . . .
Al1 Al 0.63749(9) 0.73935(9) 0.41550(8) 0.0326(2) Uani 1 1 d . . . . .
N1 N 0.4951(2) 0.7751(2) 0.38723(18) 0.0252(5) Uani 1 1 d . . . . .
C1 C 0.4358(3) 0.8137(3) 0.3095(2) 0.0251(6) Uani 1 1 d . . . . .
C2 C 0.4752(3) 0.7914(3) 0.2198(2) 0.0275(7) Uani 1 1 d . . . . .
C3 C 0.3975(3) 0.8339(3) 0.1542(2) 0.0304(7) Uani 1 1 d . . . . .
H3 H 0.422732 0.820422 0.093396 0.036 Uiso 1 1 calc R U . . .
C4 C 0.2844(3) 0.8952(3) 0.1727(2) 0.0300(7) Uani 1 1 d . . . . .
C5 C 0.2477(3) 0.9153(3) 0.2621(2) 0.0267(7) Uani 1 1 d . . . . .
H5 H 0.171409 0.956691 0.276840 0.032 Uiso 1 1 calc R U . . .
C6 C 0.3228(3) 0.8745(3) 0.3300(2) 0.0249(6) Uani 1 1 d . . . . .
C7 C 0.3095(3) 0.8754(3) 0.4267(2) 0.0246(6) Uani 1 1 d . . . . .
C8 C 0.2192(3) 0.9153(3) 0.4880(2) 0.0261(7) Uani 1 1 d . . . . .
H8 H 0.147011 0.957696 0.467909 0.031 Uiso 1 1 calc R U . . .
C9 C 0.2354(3) 0.8927(3) 0.5788(2) 0.0270(6) Uani 1 1 d . . . . .
C10 C 0.3427(3) 0.8292(3) 0.6066(2) 0.0278(6) Uani 1 1 d . . . . .
H10 H 0.353383 0.812149 0.668047 0.033 Uiso 1 1 calc R U . . .
C11 C 0.4339(3) 0.7903(3) 0.5473(2) 0.0261(6) Uani 1 1 d . . . . .
C12 C 0.4154(3) 0.8138(3) 0.4572(2) 0.0247(6) Uani 1 1 d . . . . .
C13 C 0.5904(3) 0.7156(3) 0.1924(2) 0.0294(7) Uani 1 1 d . . . . .
C14 C 0.6119(3) 0.6114(3) 0.1739(2) 0.0351(8) Uani 1 1 d . . . . .
H14 H 0.554969 0.590179 0.183541 0.042 Uiso 1 1 calc R U . . .
C15 C 0.7158(4) 0.5375(3) 0.1413(3) 0.0383(9) Uani 1 1 d . . . . .
C16 C 0.7962(3) 0.5721(3) 0.1273(3) 0.0404(9) Uani 1 1 d . . . . .
H16 H 0.866949 0.522805 0.104248 0.048 Uiso 1 1 calc R U . . .
C17 C 0.7782(3) 0.6756(3) 0.1454(2) 0.0357(8) Uani 1 1 d . . . . .
C18 C 0.6737(3) 0.7471(3) 0.1787(2) 0.0309(7) Uani 1 1 d . . . . .
H18 H 0.659139 0.818049 0.192259 0.037 Uiso 1 1 calc R U . . .
C19 C 0.7428(6) 0.4237(5) 0.1169(5) 0.0529(15) Uani 0.844(12) 1 d D U P A 1
C20 C 0.6517(7) 0.3951(7) 0.1509(8) 0.078(3) Uani 0.844(12) 1 d D U P A 1
H20A H 0.583488 0.438419 0.120518 0.117 Uiso 0.844(12) 1 calc R U P A 1
H20B H 0.639229 0.408750 0.215473 0.117 Uiso 0.844(12) 1 calc R U P A 1
H20C H 0.674165 0.319849 0.138479 0.117 Uiso 0.844(12) 1 calc R U P A 1
C21 C 0.8512(6) 0.3461(5) 0.1564(6) 0.066(2) Uani 0.844(12) 1 d D U P A 1
H21A H 0.865371 0.273233 0.141908 0.098 Uiso 0.844(12) 1 calc R U P A 1
H21B H 0.846204 0.355936 0.221495 0.098 Uiso 0.844(12) 1 calc R U P A 1
H21C H 0.911651 0.359348 0.131255 0.098 Uiso 0.844(12) 1 calc R U P A 1
C22 C 0.7520(9) 0.4130(6) 0.0142(5) 0.080(3) Uani 0.844(12) 1 d D U P A 1
H22A H 0.680416 0.458530 -0.010522 0.120 Uiso 0.844(12) 1 calc R U P A 1
H22B H 0.774167 0.338987 -0.003124 0.120 Uiso 0.844(12) 1 calc R U P A 1
H22C H 0.807414 0.434551 -0.009047 0.120 Uiso 0.844(12) 1 calc R U P A 1
C19B C 0.712(2) 0.425(3) 0.119(2) 0.0529(15) Uani 0.156(12) 1 d D U P A 2
C20B C 0.665(3) 0.388(3) 0.198(3) 0.060(7) Uani 0.156(12) 1 d D U P A 2
H20D H 0.584084 0.429433 0.201220 0.090 Uiso 0.156(12) 1 calc R U P A 2
H20E H 0.694838 0.398785 0.253542 0.090 Uiso 0.156(12) 1 calc R U P A 2
H20F H 0.684198 0.312834 0.190196 0.090 Uiso 0.156(12) 1 calc R U P A 2
C21B C 0.833(3) 0.345(3) 0.103(3) 0.070(7) Uani 0.156(12) 1 d D U P A 2
H21D H 0.839267 0.272950 0.106874 0.105 Uiso 0.156(12) 1 calc R U P A 2
H21E H 0.877828 0.355388 0.147393 0.105 Uiso 0.156(12) 1 calc R U P A 2
H21F H 0.857807 0.355206 0.042740 0.105 Uiso 0.156(12) 1 calc R U P A 2
C22B C 0.647(4) 0.435(3) 0.035(2) 0.077(8) Uani 0.156(12) 1 d D U P A 2
H22D H 0.693138 0.433156 -0.017946 0.116 Uiso 0.156(12) 1 calc R U P A 2
H22E H 0.580086 0.502608 0.037327 0.116 Uiso 0.156(12) 1 calc R U P A 2
H22F H 0.627881 0.376270 0.031959 0.116 Uiso 0.156(12) 1 calc R U P A 2
C23 C 0.8719(12) 0.7040(13) 0.1225(9) 0.0456(15) Uani 0.65(5) 1 d D U P B 1
C24 C 0.9735(13) 0.6330(18) 0.1756(14) 0.070(4) Uani 0.65(5) 1 d D U P B 1
H24A H 0.999618 0.558772 0.156928 0.105 Uiso 0.65(5) 1 calc R U P B 1
H24B H 0.953184 0.640561 0.239644 0.105 Uiso 0.65(5) 1 calc R U P B 1
H24C H 1.032303 0.654422 0.164085 0.105 Uiso 0.65(5) 1 calc R U P B 1
C25 C 0.9019(16) 0.6855(14) 0.0214(9) 0.054(3) Uani 0.65(5) 1 d D U P B 1
H25A H 0.836765 0.728734 -0.012570 0.081 Uiso 0.65(5) 1 calc R U P B 1
H25B H 0.927091 0.610330 0.006432 0.081 Uiso 0.65(5) 1 calc R U P B 1
H25C H 0.960914 0.705611 0.006094 0.081 Uiso 0.65(5) 1 calc R U P B 1
C26 C 0.8426(19) 0.8203(16) 0.1435(15) 0.060(4) Uani 0.65(5) 1 d D U P B 1
H26A H 0.904773 0.834546 0.125167 0.090 Uiso 0.65(5) 1 calc R U P B 1
H26B H 0.826723 0.833893 0.207857 0.090 Uiso 0.65(5) 1 calc R U P B 1
H26C H 0.777391 0.866656 0.110872 0.090 Uiso 0.65(5) 1 calc R U P B 1
C23B C 0.869(2) 0.713(2) 0.1329(19) 0.0456(15) Uani 0.35(5) 1 d D U P B 2
C24B C 0.952(2) 0.667(3) 0.208(2) 0.067(5) Uani 0.35(5) 1 d D U P B 2
H24D H 0.981065 0.589597 0.208101 0.101 Uiso 0.35(5) 1 calc R U P B 2
H24E H 0.915145 0.696715 0.265492 0.101 Uiso 0.35(5) 1 calc R U P B 2
H24F H 1.013102 0.685531 0.196631 0.101 Uiso 0.35(5) 1 calc R U P B 2
C25B C 0.929(3) 0.675(3) 0.041(2) 0.058(5) Uani 0.35(5) 1 d D U P B 2
H25D H 0.874636 0.697007 -0.005676 0.087 Uiso 0.35(5) 1 calc R U P B 2
H25E H 0.971189 0.597945 0.040174 0.087 Uiso 0.35(5) 1 calc R U P B 2
H25F H 0.979152 0.707484 0.030152 0.087 Uiso 0.35(5) 1 calc R U P B 2
C26B C 0.818(3) 0.8345(19) 0.136(2) 0.050(5) Uani 0.35(5) 1 d D U P B 2
H26D H 0.875624 0.856986 0.122329 0.075 Uiso 0.35(5) 1 calc R U P B 2
H26E H 0.785678 0.860172 0.196214 0.075 Uiso 0.35(5) 1 calc R U P B 2
H26F H 0.760532 0.863932 0.092329 0.075 Uiso 0.35(5) 1 calc R U P B 2
C27 C 0.2004(3) 0.9381(3) 0.0983(2) 0.0363(8) Uani 1 1 d . . . . .
C28 C 0.2561(4) 0.9117(4) 0.0047(3) 0.0523(12) Uani 1 1 d . . . . .
H28A H 0.297143 0.834532 -0.002988 0.078 Uiso 1 1 calc R U . . .
H28B H 0.307003 0.943576 -0.002514 0.078 Uiso 1 1 calc R U . . .
H28C H 0.199757 0.940074 -0.040258 0.078 Uiso 1 1 calc R U . . .
C29 C 0.1347(4) 1.0585(4) 0.1084(3) 0.0505(11) Uani 1 1 d . . . . .
H29A H 0.083460 1.085852 0.059630 0.076 Uiso 1 1 calc R U . . .
H29B H 0.185455 1.090822 0.106165 0.076 Uiso 1 1 calc R U . . .
H29C H 0.092948 1.075995 0.165823 0.076 Uiso 1 1 calc R U . . .
C30 C 0.1213(4) 0.8881(4) 0.1078(3) 0.0501(11) Uani 1 1 d . . . . .
H30A H 0.065731 0.916586 0.062257 0.075 Uiso 1 1 calc R U . . .
H30B H 0.084687 0.904679 0.167382 0.075 Uiso 1 1 calc R U . . .
H30C H 0.162646 0.811003 0.099946 0.075 Uiso 1 1 calc R U . . .
C31 C 0.1363(3) 0.9319(3) 0.6458(2) 0.0317(7) Uani 1 1 d . . . . .
C32 C 0.0573(3) 1.0481(3) 0.6303(3) 0.0386(8) Uani 1 1 d . . . . .
H32A H 0.096054 1.091785 0.637935 0.058 Uiso 1 1 calc R U . . .
H32B H -0.005476 1.071146 0.673412 0.058 Uiso 1 1 calc R U . . .
H32C H 0.030688 1.056069 0.569414 0.058 Uiso 1 1 calc R U . . .
C33 C 0.1714(4) 0.9219(4) 0.7430(3) 0.0466(10) Uani 1 1 d . . . . .
H33A H 0.216366 0.846952 0.756513 0.070 Uiso 1 1 calc R U . . .
H33B H 0.105645 0.951270 0.783228 0.070 Uiso 1 1 calc R U . . .
H33C H 0.214676 0.961156 0.751332 0.070 Uiso 1 1 calc R U . . .
C34 C 0.0755(4) 0.8631(4) 0.6334(3) 0.0436(9) Uani 1 1 d . . . . .
H34A H 0.046677 0.873152 0.573222 0.065 Uiso 1 1 calc R U . . .
H34B H 0.014254 0.884239 0.677888 0.065 Uiso 1 1 calc R U . . .
H34C H 0.126937 0.788247 0.641161 0.065 Uiso 1 1 calc R U . . .
C35 C 0.5473(3) 0.7186(3) 0.5747(2) 0.0265(6) Uani 1 1 d . . . . .
C36 C 0.6252(3) 0.7570(3) 0.5876(2) 0.0294(7) Uani 1 1 d . . . . .
H36 H 0.607985 0.828218 0.572885 0.035 Uiso 1 1 calc R U . . .
C37 C 0.7291(3) 0.6908(3) 0.6222(3) 0.0315(7) Uani 1 1 d . . . . .
C38 C 0.7528(3) 0.5854(3) 0.6352(3) 0.0342(8) Uani 1 1 d . . . . .
H38 H 0.823348 0.539001 0.656050 0.041 Uiso 1 1 calc R U . . .
C39 C 0.6793(3) 0.5436(3) 0.6194(3) 0.0338(8) Uani 1 1 d . . . . .
C40 C 0.5763(3) 0.6123(3) 0.5894(2) 0.0311(7) Uani 1 1 d . . . . .
H40 H 0.524332 0.585851 0.578758 0.037 Uiso 1 1 calc R U . . .
C41 C 0.8119(4) 0.7308(3) 0.6480(3) 0.0425(9) Uani 1 1 d . . . . .
C42 C 0.7617(4) 0.8514(4) 0.6495(3) 0.0490(11) Uani 1 1 d . . . . .
H42A H 0.738861 0.878113 0.589446 0.073 Uiso 1 1 calc R U . . .
H42B H 0.816671 0.873633 0.668766 0.073 Uiso 1 1 calc R U . . .
H42C H 0.697405 0.880173 0.691269 0.073 Uiso 1 1 calc R U . . .
C43 C 0.8520(6) 0.6929(5) 0.7420(4) 0.0715(19) Uani 1 1 d . . . . .
H43A H 0.892451 0.615292 0.741594 0.107 Uiso 1 1 calc R U . . .
H43B H 0.788353 0.715932 0.784275 0.107 Uiso 1 1 calc R U . . .
H43C H 0.900740 0.723274 0.760057 0.107 Uiso 1 1 calc R U . . .
C44 C 0.9093(4) 0.6880(4) 0.5790(4) 0.0651(14) Uani 1 1 d . . . . .
H44A H 0.882629 0.714524 0.519675 0.098 Uiso 1 1 calc R U . . .
H44B H 0.943547 0.610303 0.577963 0.098 Uiso 1 1 calc R U . . .
H44C H 0.963942 0.712050 0.595402 0.098 Uiso 1 1 calc R U . . .
C45 C 0.7120(14) 0.4250(17) 0.6268(10) 0.0495(16) Uani 0.449(13) 1 d D U P C 1
C46 C 0.6480(18) 0.4127(12) 0.7072(13) 0.092(5) Uani 0.449(13) 1 d D U P C 1
H46A H 0.568735 0.453015 0.698194 0.137 Uiso 0.449(13) 1 calc R U P C 1
H46B H 0.667182 0.439701 0.760703 0.137 Uiso 0.449(13) 1 calc R U P C 1
H46C H 0.666635 0.337579 0.714711 0.137 Uiso 0.449(13) 1 calc R U P C 1
C47 C 0.8356(14) 0.3570(17) 0.6395(16) 0.080(5) Uani 0.449(13) 1 d D U P C 1
H47A H 0.851234 0.282189 0.643426 0.121 Uiso 0.449(13) 1 calc R U P C 1
H47B H 0.856743 0.379125 0.694627 0.121 Uiso 0.449(13) 1 calc R U P C 1
H47C H 0.877860 0.366256 0.588485 0.121 Uiso 0.449(13) 1 calc R U P C 1
C48 C 0.6823(16) 0.3813(10) 0.5432(11) 0.077(4) Uani 0.449(13) 1 d D U P C 1
H48A H 0.606571 0.428946 0.527566 0.116 Uiso 0.449(13) 1 calc R U P C 1
H48B H 0.688221 0.310622 0.555548 0.116 Uiso 0.449(13) 1 calc R U P C 1
H48C H 0.733235 0.376513 0.493202 0.116 Uiso 0.449(13) 1 calc R U P C 1
C45B C 0.7082(11) 0.4283(14) 0.6455(8) 0.0495(16) Uani 0.551(13) 1 d D U P C 2
C46B C 0.7104(13) 0.4185(9) 0.7471(8) 0.075(3) Uani 0.551(13) 1 d D U P C 2
H46D H 0.729234 0.345041 0.763233 0.113 Uiso 0.551(13) 1 calc R U P C 2
H46E H 0.637645 0.465820 0.773588 0.113 Uiso 0.551(13) 1 calc R U P C 2
H46F H 0.765814 0.438166 0.769548 0.113 Uiso 0.551(13) 1 calc R U P C 2
C47B C 0.8214(13) 0.3561(13) 0.6023(10) 0.070(4) Uani 0.551(13) 1 d D U P C 2
H47D H 0.817447 0.360638 0.537127 0.105 Uiso 0.551(13) 1 calc R U P C 2
H47E H 0.843363 0.282667 0.620368 0.105 Uiso 0.551(13) 1 calc R U P C 2
H47F H 0.875899 0.378750 0.621865 0.105 Uiso 0.551(13) 1 calc R U P C 2
C48B C 0.6176(12) 0.3995(9) 0.6163(12) 0.089(4) Uani 0.551(13) 1 d D U P C 2
H48D H 0.618675 0.395958 0.550918 0.134 Uiso 0.551(13) 1 calc R U P C 2
H48E H 0.545473 0.453665 0.638697 0.134 Uiso 0.551(13) 1 calc R U P C 2
H48F H 0.630618 0.330387 0.640736 0.134 Uiso 0.551(13) 1 calc R U P C 2
C49 C 0.5159(6) 0.7698(6) 0.8162(4) 0.0723(17) Uani 1 1 d . . . . .
H49 H 0.489795 0.736631 0.774355 0.087 Uiso 1 1 calc R U . . .
C50 C 0.4985(6) 0.8686(5) 0.8022(4) 0.0695(16) Uani 1 1 d . . . . .
H50 H 0.462227 0.905399 0.750707 0.083 Uiso 1 1 calc R U . . .
C51 C 0.5356(7) 0.9179(6) 0.8661(6) 0.097(2) Uani 1 1 d . . . . .
H51 H 0.525282 0.988776 0.858980 0.116 Uiso 1 1 calc R U . . .
C52 C 0.5892(6) 0.8570(8) 0.9416(5) 0.089(2) Uani 1 1 d . . . . .
H52 H 0.613947 0.887478 0.986819 0.106 Uiso 1 1 calc R U . . .
C53 C 0.6042(6) 0.7574(7) 0.9479(4) 0.0754(18) Uani 1 1 d . . . . .
H53 H 0.641326 0.716428 0.997495 0.090 Uiso 1 1 calc R U . . .
C54 C 0.5686(6) 0.7143(6) 0.8869(4) 0.0747(17) Uani 1 1 d . . . . .
H54 H 0.580463 0.642888 0.893165 0.090 Uiso 1 1 calc R U . . .

loop_
_atom_site_aniso_label
_atom_site_aniso_U_11
_atom_site_aniso_U_22
_atom_site_aniso_U_33
_atom_site_aniso_U_23
_atom_site_aniso_U_13
_atom_site_aniso_U_12
I1 0.03313(15) 0.03956(15) 0.04706(17) -0.00009(10) -0.00183(11) 0.00369(11)
I2 0.05666(19) 0.04904(17) 0.05206(18) 0.00856(12) -0.00684(13) -0.03805(15)
Al1 0.0186(5) 0.0291(5) 0.0488(7) 0.0040(4) -0.0039(4) -0.0093(4)
N1 0.0167(13) 0.0256(14) 0.0303(15) 0.0012(10) -0.0008(10) -0.0068(10)
C1 0.0205(16) 0.0241(16) 0.0295(18) 0.0018(11) -0.0017(12) -0.0088(13)
C2 0.0231(17) 0.0259(17) 0.0314(18) -0.0005(12) 0.0012(12) -0.0094(13)
C3 0.0265(18) 0.0320(18) 0.0273(18) 0.0004(12) 0.0003(12) -0.0085(14)
C4 0.0259(18) 0.0284(17) 0.0328(19) 0.0016(12) -0.0024(13) -0.0095(14)
C5 0.0199(16) 0.0261(17) 0.0316(19) 0.0006(12) -0.0026(12) -0.0077(13)
C6 0.0204(16) 0.0214(15) 0.0310(18) 0.0007(11) -0.0012(12) -0.0076(12)
C7 0.0174(15) 0.0217(15) 0.0323(18) 0.0018(11) -0.0023(11) -0.0065(12)
C8 0.0182(16) 0.0253(17) 0.0329(18) 0.0014(12) -0.0026(12) -0.0080(13)
C9 0.0237(17) 0.0266(16) 0.0311(18) 0.0010(12) -0.0022(12) -0.0116(13)
C10 0.0232(17) 0.0319(17) 0.0268(16) 0.0028(12) -0.0041(12) -0.0108(13)
C11 0.0213(16) 0.0230(16) 0.0335(19) 0.0026(11) -0.0062(12) -0.0092(13)
C12 0.0197(16) 0.0229(16) 0.0309(18) 0.0009(11) -0.0026(12) -0.0088(12)
C13 0.0253(18) 0.0310(18) 0.0285(18) 0.0016(12) 0.0007(12) -0.0096(14)
C14 0.0291(19) 0.0333(19) 0.040(2) -0.0006(14) 0.0051(14) -0.0116(15)
C15 0.035(2) 0.0279(19) 0.043(2) -0.0014(14) 0.0080(15) -0.0070(15)
C16 0.029(2) 0.037(2) 0.044(2) 0.0015(15) 0.0077(15) -0.0058(15)
C17 0.0244(18) 0.041(2) 0.037(2) 0.0047(14) 0.0033(13) -0.0104(15)
C18 0.0252(18) 0.0333(19) 0.0323(19) 0.0010(13) 0.0000(13) -0.0114(14)
C19 0.045(3) 0.030(2) 0.077(3) -0.0084(19) 0.014(3) -0.012(2)
C20 0.061(4) 0.038(4) 0.133(7) -0.016(5) 0.024(5) -0.023(3)
C21 0.054(4) 0.032(3) 0.092(5) 0.007(3) 0.013(3) -0.004(3)
C22 0.097(6) 0.049(4) 0.082(5) -0.024(3) 0.001(4) -0.022(4)
C19B 0.045(3) 0.030(2) 0.077(3) -0.0084(19) 0.014(3) -0.012(2)
C20B 0.046(12) 0.029(11) 0.099(13) -0.003(12) 0.022(11) -0.014(9)
C21B 0.048(10) 0.042(11) 0.099(13) -0.016(12) 0.026(10) -0.003(10)
C22B 0.080(14) 0.046(13) 0.098(12) -0.022(11) -0.006(11) -0.021(12)
C23 0.027(2) 0.054(3) 0.055(4) 0.006(3) 0.005(2) -0.018(2)
C24 0.035(6) 0.091(9) 0.078(8) 0.024(6) -0.007(5) -0.025(6)
C25 0.032(7) 0.068(6) 0.057(6) 0.010(4) 0.011(4) -0.019(5)
C26 0.037(8) 0.069(6) 0.082(7) -0.009(5) 0.013(5) -0.032(5)
C23B 0.027(2) 0.054(3) 0.055(4) 0.006(3) 0.005(2) -0.018(2)
C24B 0.031(9) 0.078(12) 0.090(12) 0.012(9) -0.009(8) -0.022(8)
C25B 0.029(10) 0.068(9) 0.079(10) -0.007(9) 0.012(8) -0.025(7)
C26B 0.030(11) 0.052(8) 0.081(10) 0.007(7) 0.000(7) -0.031(7)
C27 0.0300(19) 0.043(2) 0.030(2) 0.0001(14) -0.0036(14) -0.0105(16)
C28 0.040(3) 0.071(3) 0.032(2) 0.0011(19) -0.0040(17) -0.012(2)
C29 0.050(3) 0.043(2) 0.044(2) 0.0072(17) -0.0135(19) -0.007(2)
C30 0.040(2) 0.067(3) 0.045(3) -0.003(2) -0.0113(18) -0.025(2)
C31 0.0230(17) 0.0362(19) 0.0336(19) 0.0031(13) -0.0017(13) -0.0110(14)
C32 0.0258(19) 0.037(2) 0.044(2) -0.0006(15) 0.0052(14) -0.0068(15)
C33 0.032(2) 0.064(3) 0.034(2) 0.0005(18) 0.0016(15) -0.013(2)
C34 0.034(2) 0.050(2) 0.049(3) 0.0022(17) 0.0059(16) -0.0220(19)
C35 0.0228(16) 0.0294(17) 0.0270(17) 0.0038(11) -0.0062(12) -0.0110(13)
C36 0.0234(17) 0.0228(16) 0.041(2) 0.0053(12) -0.0067(13) -0.0089(13)
C37 0.0236(17) 0.0258(17) 0.044(2) 0.0027(13) -0.0096(14) -0.0099(13)
C38 0.0254(18) 0.0264(17) 0.049(2) 0.0072(14) -0.0152(14) -0.0091(14)
C39 0.0313(19) 0.0269(18) 0.044(2) 0.0063(13) -0.0109(14) -0.0132(14)
C40 0.0248(17) 0.0277(17) 0.043(2) 0.0040(13) -0.0088(13) -0.0132(14)
C41 0.030(2) 0.034(2) 0.069(3) 0.0033(17) -0.0156(18) -0.0176(16)
C42 0.039(2) 0.035(2) 0.079(3) -0.0019(18) -0.013(2) -0.0208(19)
C43 0.080(4) 0.057(3) 0.096(4) 0.023(3) -0.059(4) -0.043(3)
C44 0.031(2) 0.052(3) 0.116(5) -0.014(3) 0.001(2) -0.022(2)
C45 0.046(3) 0.024(2) 0.083(5) 0.017(3) -0.025(3) -0.0182(19)
C46 0.107(10) 0.041(6) 0.119(10) 0.024(6) 0.018(8) -0.029(7)
C47 0.068(7) 0.029(6) 0.139(12) 0.015(9) -0.033(8) -0.014(5)
C48 0.100(9) 0.033(5) 0.106(9) 0.001(5) -0.037(7) -0.034(6)
C45B 0.046(3) 0.024(2) 0.083(5) 0.017(3) -0.025(3) -0.0182(19)
C46B 0.086(8) 0.042(5) 0.093(7) 0.032(5) -0.013(6) -0.025(5)
C47B 0.077(7) 0.023(4) 0.094(8) 0.002(6) -0.013(6) -0.008(5)
C48B 0.083(7) 0.038(5) 0.164(11) 0.029(6) -0.055(7) -0.040(5)
C49 0.080(5) 0.083(5) 0.058(4) 0.008(3) -0.022(3) -0.039(4)
C50 0.062(4) 0.079(4) 0.062(4) 0.015(3) -0.014(3) -0.027(3)
C51 0.073(5) 0.062(4) 0.148(7) -0.013(4) 0.031(5) -0.026(4)
C52 0.064(4) 0.124(7) 0.076(5) -0.036(4) -0.007(3) -0.040(4)
C53 0.065(4) 0.109(6) 0.048(3) 0.003(3) -0.006(2) -0.035(4)
C54 0.077(5) 0.089(5) 0.062(4) 0.018(3) -0.017(3) -0.040(4)

loop_
_atom_type_symbol
_atom_type_description
_atom_type_scat_dispersion_real
_atom_type_scat_dispersion_imag
_atom_type_scat_source
C C 0.0033 0.0016 'International Tables Vol C Tables 4.2.6.8 and 6.1.1.4'
H H 0.0000 0.0000 'International Tables Vol C Tables 4.2.6.8 and 6.1.1.4'
N N 0.0061 0.0033 'International Tables Vol C Tables 4.2.6.8 and 6.1.1.4'
Al Al 0.0645 0.0514 'International Tables Vol C Tables 4.2.6.8 and 6.1.1.4'
I I -0.4742 1.8119 'International Tables Vol C Tables 4.2.6.8 and 6.1.1.4'

loop_
_geom_angle_atom_site_label_1
_geom_angle_atom_site_label_2
_geom_angle_atom_site_label_3
_geom_angle
_geom_angle_site_symmetry_1
_geom_angle_site_symmetry_3
_geom_angle_publ_flag
N1 Al1 I1 122.54(10) . . ?
N1 Al1 I2 108.43(10) . . ?
I1 Al1 I2 119.55(5) . . ?
C12 N1 C1 104.7(3) . . ?
C12 N1 Al1 116.6(2) . . ?
C1 N1 Al1 133.3(2) . . ?
C6 C1 N1 111.2(3) . . ?
C6 C1 C2 120.4(3) . . ?
N1 C1 C2 128.1(3) . . ?
C3 C2 C1 116.9(3) . . ?
C3 C2 C13 118.8(3) . . ?
C1 C2 C13 123.8(3) . . ?
C2 C3 C4 123.9(3) . . ?
C2 C3 H3 118.1 . . ?
C4 C3 H3 118.1 . . ?
C5 C4 C3 117.9(3) . . ?
C5 C4 C27 119.7(3) . . ?
C3 C4 C27 122.4(3) . . ?
C4 C5 C6 120.1(3) . . ?
C4 C5 H5 120.0 . . ?
C6 C5 H5 120.0 . . ?
C5 C6 C1 120.7(3) . . ?
C5 C6 C7 132.8(3) . . ?
C1 C6 C7 106.4(3) . . ?
C12 C7 C8 119.5(3) . . ?
C12 C7 C6 105.4(3) . . ?
C8 C7 C6 134.9(3) . . ?
C9 C8 C7 119.9(3) . . ?
C9 C8 H8 120.1 . . ?
C7 C8 H8 120.1 . . ?
C8 C9 C10 118.9(3) . . ?
C8 C9 C31 120.2(3) . . ?
C10 C9 C31 120.8(3) . . ?
C11 C10 C9 122.3(3) . . ?
C11 C10 H10 118.8 . . ?
C9 C10 H10 118.8 . . ?
C10 C11 C12 117.6(3) . . ?
C10 C11 C35 123.1(3) . . ?
C12 C11 C35 119.2(3) . . ?
C11 C12 N1 125.8(3) . . ?
C11 C12 C7 121.8(3) . . ?
N1 C12 C7 112.2(3) . . ?
C14 C13 C18 119.7(3) . . ?
C14 C13 C2 117.5(3) . . ?
C18 C13 C2 122.6(3) . . ?
C13 C14 C15 121.0(4) . . ?
C13 C14 H14 119.5 . . ?
C15 C14 H14 119.5 . . ?
C16 C15 C14 117.6(4) . . ?
C16 C15 C19 119.0(4) . . ?
C14 C15 C19 123.3(4) . . ?
C16 C15 C19B 132.9(11) . . ?
C14 C15 C19B 109.3(11) . . ?
C15 C16 C17 123.1(4) . . ?
C15 C16 H16 118.4 . . ?
C17 C16 H16 118.4 . . ?
C16 C17 C18 117.7(4) . . ?
C16 C17 C23 117.5(7) . . ?
C18 C17 C23 124.7(7) . . ?
C16 C17 C23B 123.0(10) . . ?
C18 C17 C23B 119.3(10) . . ?
C13 C18 C17 120.8(4) . . ?
C13 C18 H18 119.6 . . ?
C17 C18 H18 119.6 . . ?
C15 C19 C21 110.9(6) . . ?
C15 C19 C20 111.4(5) . . ?
C21 C19 C20 108.4(6) . . ?
C15 C19 C22 108.0(5) . . ?
C21 C19 C22 109.8(6) . . ?
C20 C19 C22 108.3(8) . . ?
C19 C20 H20A 109.5 . . ?
C19 C20 H20B 109.5 . . ?
H20A C20 H20B 109.5 . . ?
C19 C20 H20C 109.5 . . ?
H20A C20 H20C 109.5 . . ?
H20B C20 H20C 109.5 . . ?
C19 C21 H21A 109.5 . . ?
C19 C21 H21B 109.5 . . ?
H21A C21 H21B 109.5 . . ?
C19 C21 H21C 109.5 . . ?
H21A C21 H21C 109.5 . . ?
H21B C21 H21C 109.5 . . ?
C19 C22 H22A 109.5 . . ?
C19 C22 H22B 109.5 . . ?
H22A C22 H22B 109.5 . . ?
C19 C22 H22C 109.5 . . ?
H22A C22 H22C 109.5 . . ?
H22B C22 H22C 109.5 . . ?
C20B C19B C21B 109(2) . . ?
C20B C19B C22B 111(2) . . ?
C21B C19B C22B 110(2) . . ?
C20B C19B C15 112(2) . . ?
C21B C19B C15 105(2) . . ?
C22B C19B C15 110(2) . . ?
C19B C20B H20D 109.5 . . ?
C19B C20B H20E 109.5 . . ?
H20D C20B H20E 109.5 . . ?
C19B C20B H20F 109.5 . . ?
H20D C20B H20F 109.5 . . ?
H20E C20B H20F 109.5 . . ?
C19B C21B H21D 109.5 . . ?
C19B C21B H21E 109.5 . . ?
H21D C21B H21E 109.5 . . ?
C19B C21B H21F 109.5 . . ?
H21D C21B H21F 109.5 . . ?
H21E C21B H21F 109.5 . . ?
C19B C22B H22D 109.5 . . ?
C19B C22B H22E 109.5 . . ?
H22D C22B H22E 109.5 . . ?
C19B C22B H22F 109.5 . . ?
H22D C22B H22F 109.5 . . ?
H22E C22B H22F 109.5 . . ?
C17 C23 C26 113.2(12) . . ?
C17 C23 C24 109.4(11) . . ?
C26 C23 C24 108.3(10) . . ?
C17 C23 C25 109.3(11) . . ?
C26 C23 C25 107.3(10) . . ?
C24 C23 C25 109.3(9) . . ?
C23 C24 H24A 109.5 . . ?
C23 C24 H24B 109.5 . . ?
H24A C24 H24B 109.5 . . ?
C23 C24 H24C 109.5 . . ?
H24A C24 H24C 109.5 . . ?
H24B C24 H24C 109.5 . . ?
C23 C25 H25A 109.5 . . ?
C23 C25 H25B 109.5 . . ?
H25A C25 H25B 109.5 . . ?
C23 C25 H25C 109.5 . . ?
H25A C25 H25C 109.5 . . ?
H25B C25 H25C 109.5 . . ?
C23 C26 H26A 109.5 . . ?
C23 C26 H26B 109.5 . . ?
H26A C26 H26B 109.5 . . ?
C23 C26 H26C 109.5 . . ?
H26A C26 H26C 109.5 . . ?
H26B C26 H26C 109.5 . . ?
C26B C23B C25B 107.7(16) . . ?
C26B C23B C17 110(2) . . ?
C25B C23B C17 110(2) . . ?
C26B C23B C24B 109.3(16) . . ?
C25B C23B C24B 109.7(17) . . ?
C17 C23B C24B 109.6(19) . . ?
C23B C24B H24D 109.5 . . ?
C23B C24B H24E 109.5 . . ?
H24D C24B H24E 109.5 . . ?
C23B C24B H24F 109.5 . . ?
H24D C24B H24F 109.5 . . ?
H24E C24B H24F 109.5 . . ?
C23B C25B H25D 109.5 . . ?
C23B C25B H25E 109.5 . . ?
H25D C25B H25E 109.5 . . ?
C23B C25B H25F 109.5 . . ?
H25D C25B H25F 109.5 . . ?
H25E C25B H25F 109.5 . . ?
C23B C26B H26D 109.5 . . ?
C23B C26B H26E 109.5 . . ?
H26D C26B H26E 109.5 . . ?
C23B C26B H26F 109.5 . . ?
H26D C26B H26F 109.5 . . ?
H26E C26B H26F 109.5 . . ?
C30 C27 C29 109.0(4) . . ?
C30 C27 C28 108.5(4) . . ?
C29 C27 C28 108.8(4) . . ?
C30 C27 C4 108.5(3) . . ?
C29 C27 C4 109.7(3) . . ?
C28 C27 C4 112.3(3) . . ?
C27 C28 H28A 109.5 . . ?
C27 C28 H28B 109.5 . . ?
H28A C28 H28B 109.5 . . ?
C27 C28 H28C 109.5 . . ?
H28A C28 H28C 109.5 . . ?
H28B C28 H28C 109.5 . . ?
C27 C29 H29A 109.5 . . ?
C27 C29 H29B 109.5 . . ?
H29A C29 H29B 109.5 . . ?
C27 C29 H29C 109.5 . . ?
H29A C29 H29C 109.5 . . ?
H29B C29 H29C 109.5 . . ?
C27 C30 H30A 109.5 . . ?
C27 C30 H30B 109.5 . . ?
H30A C30 H30B 109.5 . . ?
C27 C30 H30C 109.5 . . ?
H30A C30 H30C 109.5 . . ?
H30B C30 H30C 109.5 . . ?
C32 C31 C33 107.8(3) . . ?
C32 C31 C9 111.0(3) . . ?
C33 C31 C9 112.2(3) . . ?
C32 C31 C34 109.5(3) . . ?
C33 C31 C34 108.1(3) . . ?
C9 C31 C34 108.1(3) . . ?
C31 C32 H32A 109.5 . . ?
C31 C32 H32B 109.5 . . ?
H32A C32 H32B 109.5 . . ?
C31 C32 H32C 109.5 . . ?
H32A C32 H32C 109.5 . . ?
H32B C32 H32C 109.5 . . ?
C31 C33 H33A 109.5 . . ?
C31 C33 H33B 109.5 . . ?
H33A C33 H33B 109.5 . . ?
C31 C33 H33C 109.5 . . ?
H33A C33 H33C 109.5 . . ?
H33B C33 H33C 109.5 . . ?
C31 C34 H34A 109.5 . . ?
C31 C34 H34B 109.5 . . ?
H34A C34 H34B 109.5 . . ?
C31 C34 H34C 109.5 . . ?
H34A C34 H34C 109.5 . . ?
H34B C34 H34C 109.5 . . ?
C40 C35 C36 119.3(3) . . ?
C40 C35 C11 119.6(3) . . ?
C36 C35 C11 121.1(3) . . ?
C35 C36 C37 120.7(3) . . ?
C35 C36 H36 119.7 . . ?
C37 C36 H36 119.7 . . ?
C38 C37 C36 116.8(3) . . ?
C38 C37 C41 119.9(3) . . ?
C36 C37 C41 123.3(3) . . ?
C37 C38 C39 123.8(3) . . ?
C37 C38 H38 118.1 . . ?
C39 C38 H38 118.1 . . ?
C40 C39 C38 117.6(3) . . ?
C40 C39 C45 120.0(6) . . ?
C38 C39 C45 122.3(6) . . ?
C40 C39 C45B 121.9(6) . . ?
C38 C39 C45B 120.1(5) . . ?
C35 C40 C39 121.5(3) . . ?
C35 C40 H40 119.2 . . ?
C39 C40 H40 119.2 . . ?
C42 C41 C37 112.2(3) . . ?
C42 C41 C43 107.4(4) . . ?
C37 C41 C43 109.8(4) . . ?
C42 C41 C44 108.4(4) . . ?
C37 C41 C44 108.6(4) . . ?
C43 C41 C44 110.5(5) . . ?
C41 C42 H42A 109.5 . . ?
C41 C42 H42B 109.5 . . ?
H42A C42 H42B 109.5 . . ?
C41 C42 H42C 109.5 . . ?
H42A C42 H42C 109.5 . . ?
H42B C42 H42C 109.5 . . ?
C41 C43 H43A 109.5 . . ?
C41 C43 H43B 109.5 . . ?
H43A C43 H43B 109.5 . . ?
C41 C43 H43C 109.5 . . ?
H43A C43 H43C 109.5 . . ?
H43B C43 H43C 109.5 . . ?
C41 C44 H44A 109.5 . . ?
C41 C44 H44B 109.5 . . ?
H44A C44 H44B 109.5 . . ?
C41 C44 H44C 109.5 . . ?
H44A C44 H44C 109.5 . . ?
H44B C44 H44C 109.5 . . ?
C46 C45 C39 106.6(12) . . ?
C46 C45 C47 108.9(15) . . ?
C39 C45 C47 113.4(13) . . ?
C46 C45 C48 109.1(14) . . ?
C39 C45 C48 111.8(12) . . ?
C47 C45 C48 107.0(13) . . ?
C45 C46 H46A 109.5 . . ?
C45 C46 H46B 109.5 . . ?
H46A C46 H46B 109.5 . . ?
C45 C46 H46C 109.5 . . ?
H46A C46 H46C 109.5 . . ?
H46B C46 H46C 109.5 . . ?
C45 C47 H47A 109.5 . . ?
C45 C47 H47B 109.5 . . ?
H47A C47 H47B 109.5 . . ?
C45 C47 H47C 109.5 . . ?
H47A C47 H47C 109.5 . . ?
H47B C47 H47C 109.5 . . ?
C45 C48 H48A 109.5 . . ?
C45 C48 H48B 109.5 . . ?
H48A C48 H48B 109.5 . . ?
C45 C48 H48C 109.5 . . ?
H48A C48 H48C 109.5 . . ?
H48B C48 H48C 109.5 . . ?
C46B C45B C47B 110.6(11) . . ?
C46B C45B C48B 106.1(11) . . ?
C47B C45B C48B 112.6(13) . . ?
C46B C45B C39 109.8(10) . . ?
C47B C45B C39 107.8(11) . . ?
C48B C45B C39 109.9(9) . . ?
C45B C46B H46D 109.5 . . ?
C45B C46B H46E 109.5 . . ?
H46D C46B H46E 109.5 . . ?
C45B C46B H46F 109.5 . . ?
H46D C46B H46F 109.5 . . ?
H46E C46B H46F 109.5 . . ?
C45B C47B H47D 109.5 . . ?
C45B C47B H47E 109.5 . . ?
H47D C47B H47E 109.5 . . ?
C45B C47B H47F 109.5 . . ?
H47D C47B H47F 109.5 . . ?
H47E C47B H47F 109.5 . . ?
C45B C48B H48D 109.5 . . ?
C45B C48B H48E 109.5 . . ?
H48D C48B H48E 109.5 . . ?
C45B C48B H48F 109.5 . . ?
H48D C48B H48F 109.5 . . ?
H48E C48B H48F 109.5 . . ?
C50 C49 C54 122.9(6) . . ?
C50 C49 H49 118.5 . . ?
C54 C49 H49 118.5 . . ?
C49 C50 C51 118.0(6) . . ?
C49 C50 H50 121.0 . . ?
C51 C50 H50 121.0 . . ?
C50 C51 C52 117.4(7) . . ?
C50 C51 H51 121.3 . . ?
C52 C51 H51 121.3 . . ?
C53 C52 C51 119.4(6) . . ?
C53 C52 H52 120.3 . . ?
C51 C52 H52 120.3 . . ?
C54 C53 C52 121.3(6) . . ?
C54 C53 H53 119.3 . . ?
C52 C53 H53 119.3 . . ?
C53 C54 C49 120.9(7) . . ?
C53 C54 H54 119.5 . . ?
C49 C54 H54 119.5 . . ?

loop_
_geom_bond_atom_site_label_1
_geom_bond_atom_site_label_2
_geom_bond_distance
_geom_bond_site_symmetry_2
_geom_bond_publ_flag
I1 Al1 2.4593(11) . ?
I2 Al1 2.4961(11) . ?
Al1 N1 1.830(3) . ?
Al1 C36 2.584(4) . ?
N1 C12 1.398(4) . ?
N1 C1 1.404(4) . ?
C1 C6 1.403(5) . ?
C1 C2 1.409(5) . ?
C2 C3 1.394(5) . ?
C2 C13 1.487(5) . ?
C3 C4 1.399(5) . ?
C3 H3 0.9500 . ?
C4 C5 1.395(5) . ?
C4 C27 1.543(5) . ?
C5 C6 1.398(5) . ?
C5 H5 0.9500 . ?
C6 C7 1.450(5) . ?
C7 C12 1.400(4) . ?
C7 C8 1.400(5) . ?
C8 C9 1.399(5) . ?
C8 H8 0.9500 . ?
C9 C10 1.404(5) . ?
C9 C31 1.535(5) . ?
C10 C11 1.390(5) . ?
C10 H10 0.9500 . ?
C11 C12 1.393(5) . ?
C11 C35 1.486(5) . ?
C13 C14 1.390(5) . ?
C13 C18 1.393(5) . ?
C14 C15 1.396(5) . ?
C14 H14 0.9500 . ?
C15 C16 1.388(6) . ?
C15 C19 1.519(8) . ?
C15 C19B 1.64(4) . ?
C16 C17 1.392(6) . ?
C16 H16 0.9500 . ?
C17 C18 1.395(5) . ?
C17 C23 1.521(18) . ?
C17 C23B 1.54(3) . ?
C18 H18 0.9500 . ?
C19 C21 1.527(10) . ?
C19 C20 1.529(10) . ?
C19 C22 1.539(10) . ?
C20 H20A 0.9800 . ?
C20 H20B 0.9800 . ?
C20 H20C 0.9800 . ?
C21 H21A 0.9800 . ?
C21 H21B 0.9800 . ?
C21 H21C 0.9800 . ?
C22 H22A 0.9800 . ?
C22 H22B 0.9800 . ?
C22 H22C 0.9800 . ?
C19B C20B 1.521(19) . ?
C19B C21B 1.525(19) . ?
C19B C22B 1.534(18) . ?
C20B H20D 0.9800 . ?
C20B H20E 0.9800 . ?
C20B H20F 0.9800 . ?
C21B H21D 0.9800 . ?
C21B H21E 0.9800 . ?
C21B H21F 0.9800 . ?
C22B H22D 0.9800 . ?
C22B H22E 0.9800 . ?
C22B H22F 0.9800 . ?
C23 C26 1.534(11) . ?
C23 C24 1.541(10) . ?
C23 C25 1.545(10) . ?
C24 H24A 0.9800 . ?
C24 H24B 0.9800 . ?
C24 H24C 0.9800 . ?
C25 H25A 0.9800 . ?
C25 H25B 0.9800 . ?
C25 H25C 0.9800 . ?
C26 H26A 0.9800 . ?
C26 H26B 0.9800 . ?
C26 H26C 0.9800 . ?
C23B C26B 1.536(14) . ?
C23B C25B 1.539(14) . ?
C23B C24B 1.543(14) . ?
C24B H24D 0.9800 . ?
C24B H24E 0.9800 . ?
C24B H24F 0.9800 . ?
C25B H25D 0.9800 . ?
C25B H25E 0.9800 . ?
C25B H25F 0.9800 . ?
C26B H26D 0.9800 . ?
C26B H26E 0.9800 . ?
C26B H26F 0.9800 . ?
C27 C30 1.526(6) . ?
C27 C29 1.528(6) . ?
C27 C28 1.531(6) . ?
C28 H28A 0.9800 . ?
C28 H28B 0.9800 . ?
C28 H28C 0.9800 . ?
C29 H29A 0.9800 . ?
C29 H29B 0.9800 . ?
C29 H29C 0.9800 . ?
C30 H30A 0.9800 . ?
C30 H30B 0.9800 . ?
C30 H30C 0.9800 . ?
C31 C32 1.527(5) . ?
C31 C33 1.534(6) . ?
C31 C34 1.542(6) . ?
C32 H32A 0.9800 . ?
C32 H32B 0.9800 . ?
C32 H32C 0.9800 . ?
C33 H33A 0.9800 . ?
C33 H33B 0.9800 . ?
C33 H33C 0.9800 . ?
C34 H34A 0.9800 . ?
C34 H34B 0.9800 . ?
C34 H34C 0.9800 . ?
C35 C40 1.387(5) . ?
C35 C36 1.404(5) . ?
C36 C37 1.414(5) . ?
C36 H36 0.9500 . ?
C37 C38 1.386(5) . ?
C37 C41 1.525(5) . ?
C38 C39 1.391(5) . ?
C38 H38 0.9500 . ?
C39 C40 1.387(5) . ?
C39 C45 1.53(2) . ?
C39 C45B 1.545(18) . ?
C40 H40 0.9500 . ?
C41 C42 1.523(6) . ?
C41 C43 1.533(7) . ?
C41 C44 1.538(7) . ?
C42 H42A 0.9800 . ?
C42 H42B 0.9800 . ?
C42 H42C 0.9800 . ?
C43 H43A 0.9800 . ?
C43 H43B 0.9800 . ?
C43 H43C 0.9800 . ?
C44 H44A 0.9800 . ?
C44 H44B 0.9800 . ?
C44 H44C 0.9800 . ?
C45 C46 1.511(15) . ?
C45 C47 1.533(15) . ?
C45 C48 1.540(14) . ?
C46 H46A 0.9800 . ?
C46 H46B 0.9800 . ?
C46 H46C 0.9800 . ?
C47 H47A 0.9800 . ?
C47 H47B 0.9800 . ?
C47 H47C 0.9800 . ?
C48 H48A 0.9800 . ?
C48 H48B 0.9800 . ?
C48 H48C 0.9800 . ?
C45B C46B 1.526(13) . ?
C45B C47B 1.531(13) . ?
C45B C48B 1.533(13) . ?
C46B H46D 0.9800 . ?
C46B H46E 0.9800 . ?
C46B H46F 0.9800 . ?
C47B H47D 0.9800 . ?
C47B H47E 0.9800 . ?
C47B H47F 0.9800 . ?
C48B H48D 0.9800 . ?
C48B H48E 0.9800 . ?
C48B H48F 0.9800 . ?
C49 C50 1.321(9) . ?
C49 C54 1.339(8) . ?
C49 H49 0.9500 . ?
C50 C51 1.416(11) . ?
C50 H50 0.9500 . ?
C51 C52 1.428(12) . ?
C51 H51 0.9500 . ?
C52 C53 1.329(11) . ?
C52 H52 0.9500 . ?
C53 C54 1.317(9) . ?
C53 H53 0.9500 . ?
C54 H54 0.9500 . ?

loop_
_geom_torsion_atom_site_label_1
_geom_torsion_atom_site_label_2
_geom_torsion_atom_site_label_3
_geom_torsion_atom_site_label_4
_geom_torsion
_geom_torsion_site_symmetry_1
_geom_torsion_site_symmetry_2
_geom_torsion_site_symmetry_3
_geom_torsion_site_symmetry_4
_geom_torsion_publ_flag
I1 Al1 N1 C12 123.0(2) . . . . ?
I2 Al1 N1 C12 -91.0(2) . . . . ?
I1 Al1 N1 C1 -87.5(3) . . . . ?
I2 Al1 N1 C1 58.5(3) . . . . ?
C12 N1 C1 C6 0.0(4) . . . . ?
Al1 N1 C1 C6 -152.0(3) . . . . ?
C12 N1 C1 C2 -174.7(3) . . . . ?
Al1 N1 C1 C2 33.3(5) . . . . ?
C6 C1 C2 C3 1.1(5) . . . . ?
N1 C1 C2 C3 175.4(3) . . . . ?
C6 C1 C2 C13 -171.1(3) . . . . ?
N1 C1 C2 C13 3.2(6) . . . . ?
C1 C2 C3 C4 -0.8(6) . . . . ?
C13 C2 C3 C4 171.8(4) . . . . ?
C2 C3 C4 C5 0.3(6) . . . . ?
C2 C3 C4 C27 -178.2(4) . . . . ?
C3 C4 C5 C6 -0.1(5) . . . . ?
C27 C4 C5 C6 178.4(3) . . . . ?
C4 C5 C6 C1 0.4(5) . . . . ?
C4 C5 C6 C7 -175.2(3) . . . . ?
N1 C1 C6 C5 -176.1(3) . . . . ?
C2 C1 C6 C5 -0.9(5) . . . . ?
N1 C1 C6 C7 0.5(4) . . . . ?
C2 C1 C6 C7 175.7(3) . . . . ?
C5 C6 C7 C12 175.2(4) . . . . ?
C1 C6 C7 C12 -0.8(4) . . . . ?
C5 C6 C7 C8 0.6(7) . . . . ?
C1 C6 C7 C8 -175.4(4) . . . . ?
C12 C7 C8 C9 -0.5(5) . . . . ?
C6 C7 C8 C9 173.6(3) . . . . ?
C7 C8 C9 C10 -0.5(5) . . . . ?
C7 C8 C9 C31 -177.2(3) . . . . ?
C8 C9 C10 C11 1.8(5) . . . . ?
C31 C9 C10 C11 178.5(3) . . . . ?
C9 C10 C11 C12 -1.9(5) . . . . ?
C9 C10 C11 C35 -176.8(3) . . . . ?
C10 C11 C12 N1 -174.7(3) . . . . ?
C35 C11 C12 N1 0.4(5) . . . . ?
C10 C11 C12 C7 0.9(5) . . . . ?
C35 C11 C12 C7 176.0(3) . . . . ?
C1 N1 C12 C11 175.4(3) . . . . ?
Al1 N1 C12 C11 -27.0(4) . . . . ?
C1 N1 C12 C7 -0.6(4) . . . . ?
Al1 N1 C12 C7 157.0(2) . . . . ?
C8 C7 C12 C11 0.3(5) . . . . ?
C6 C7 C12 C11 -175.3(3) . . . . ?
C8 C7 C12 N1 176.5(3) . . . . ?
C6 C7 C12 N1 0.8(4) . . . . ?
C3 C2 C13 C14 -78.8(4) . . . . ?
C1 C2 C13 C14 93.2(4) . . . . ?
C3 C2 C13 C18 96.5(4) . . . . ?
C1 C2 C13 C18 -91.5(4) . . . . ?
C18 C13 C14 C15 -0.3(6) . . . . ?
C2 C13 C14 C15 175.1(3) . . . . ?
C13 C14 C15 C16 -0.7(6) . . . . ?
C13 C14 C15 C19 -177.8(4) . . . . ?
C13 C14 C15 C19B -175.8(12) . . . . ?
C14 C15 C16 C17 1.0(6) . . . . ?
C19 C15 C16 C17 178.2(4) . . . . ?
C19B C15 C16 C17 174.7(15) . . . . ?
C15 C16 C17 C18 -0.3(6) . . . . ?
C15 C16 C17 C23 -177.1(7) . . . . ?
C15 C16 C17 C23B 177.7(13) . . . . ?
C14 C13 C18 C17 0.9(5) . . . . ?
C2 C13 C18 C17 -174.2(3) . . . . ?
C16 C17 C18 C13 -0.7(5) . . . . ?
C23 C17 C18 C13 175.8(7) . . . . ?
C23B C17 C18 C13 -178.8(12) . . . . ?
C16 C15 C19 C21 49.9(7) . . . . ?
C14 C15 C19 C21 -133.0(6) . . . . ?
C16 C15 C19 C20 170.7(7) . . . . ?
C14 C15 C19 C20 -12.2(9) . . . . ?
C16 C15 C19 C22 -70.5(7) . . . . ?
C14 C15 C19 C22 106.6(6) . . . . ?
C16 C15 C19B C20B 134(2) . . . . ?
C14 C15 C19B C20B -51(2) . . . . ?
C16 C15 C19B C21B 17(3) . . . . ?
C14 C15 C19B C21B -169.0(19) . . . . ?
C16 C15 C19B C22B -101(2) . . . . ?
C14 C15 C19B C22B 73(2) . . . . ?
C16 C17 C23 C26 179.0(10) . . . . ?
C18 C17 C23 C26 2.5(14) . . . . ?
C16 C17 C23 C24 -60.2(12) . . . . ?
C18 C17 C23 C24 123.4(11) . . . . ?
C16 C17 C23 C25 59.5(11) . . . . ?
C18 C17 C23 C25 -117.0(10) . . . . ?
C16 C17 C23B C26B 166.4(15) . . . . ?
C18 C17 C23B C26B -16(2) . . . . ?
C16 C17 C23B C25B 47.7(19) . . . . ?
C18 C17 C23B C25B -134.3(17) . . . . ?
C16 C17 C23B C24B -73.1(19) . . . . ?
C18 C17 C23B C24B 105.0(19) . . . . ?
C5 C4 C27 C30 -62.0(4) . . . . ?
C3 C4 C27 C30 116.4(4) . . . . ?
C5 C4 C27 C29 56.9(5) . . . . ?
C3 C4 C27 C29 -124.6(4) . . . . ?
C5 C4 C27 C28 178.0(4) . . . . ?
C3 C4 C27 C28 -3.6(5) . . . . ?
C8 C9 C31 C32 -46.1(4) . . . . ?
C10 C9 C31 C32 137.2(4) . . . . ?
C8 C9 C31 C33 -166.9(3) . . . . ?
C10 C9 C31 C33 16.5(5) . . . . ?
C8 C9 C31 C34 74.0(4) . . . . ?
C10 C9 C31 C34 -102.7(4) . . . . ?
C10 C11 C35 C40 76.4(5) . . . . ?
C12 C11 C35 C40 -98.4(4) . . . . ?
C10 C11 C35 C36 -102.4(4) . . . . ?
C12 C11 C35 C36 82.8(4) . . . . ?
C40 C35 C36 C37 -5.2(5) . . . . ?
C11 C35 C36 C37 173.6(3) . . . . ?
C35 C36 C37 C38 5.3(6) . . . . ?
C35 C36 C37 C41 -172.6(4) . . . . ?
C36 C37 C38 C39 -2.6(6) . . . . ?
C41 C37 C38 C39 175.5(4) . . . . ?
C37 C38 C39 C40 -0.4(6) . . . . ?
C37 C38 C39 C45 174.7(7) . . . . ?
C37 C38 C39 C45B -173.2(6) . . . . ?
C36 C35 C40 C39 2.1(6) . . . . ?
C11 C35 C40 C39 -176.7(3) . . . . ?
C38 C39 C40 C35 0.7(6) . . . . ?
C45 C39 C40 C35 -174.5(7) . . . . ?
C45B C39 C40 C35 173.4(6) . . . . ?
C38 C37 C41 C42 -166.7(4) . . . . ?
C36 C37 C41 C42 11.2(6) . . . . ?
C38 C37 C41 C43 -47.4(6) . . . . ?
C36 C37 C41 C43 130.5(5) . . . . ?
C38 C37 C41 C44 73.5(5) . . . . ?
C36 C37 C41 C44 -108.6(5) . . . . ?
C40 C39 C45 C46 -73.6(13) . . . . ?
C38 C39 C45 C46 111.5(12) . . . . ?
C40 C39 C45 C47 166.6(11) . . . . ?
C38 C39 C45 C47 -8.4(16) . . . . ?
C40 C39 C45 C48 45.6(14) . . . . ?
C38 C39 C45 C48 -129.4(11) . . . . ?
C40 C39 C45B C46B -105.6(9) . . . . ?
C38 C39 C45B C46B 67.0(11) . . . . ?
C40 C39 C45B C47B 133.9(9) . . . . ?
C38 C39 C45B C47B -53.6(11) . . . . ?
C40 C39 C45B C48B 10.8(13) . . . . ?
C38 C39 C45B C48B -176.7(9) . . . . ?
C54 C49 C50 C51 -1.4(12) . . . . ?
C49 C50 C51 C52 -0.1(11) . . . . ?
C50 C51 C52 C53 1.5(11) . . . . ?
C51 C52 C53 C54 -1.4(12) . . . . ?
C52 C53 C54 C49 0.0(12) . . . . ?
C50 C49 C54 C53 1.5(12) . . . . ?
